data_7034178
loop_
_publ_author_name
'Gaona, Miguel \'Angel'
'Montilla, Francisco'
'\'Alvarez, Eleuterio'
'Galindo, Agust\'in'

_publ_section_title
;
 Synthesis, characterization and structure of nickel and copper compounds
 containing ligands derived from keto-enehydrazines and their catalytic
 application for aerobic oxidation of alcohols.
;
_journal_issue 14
_journal_name_full 'Dalton transactions (Cambridge, England : 2003)'
_journal_page_first 6516
_journal_page_last 6525
_journal_paper_doi 10.1039/c5dt00358j
_journal_volume 44
_journal_year 2015
_chemical_formula_moiety 'C12 H16 N2 O'
_chemical_formula_sum 'C12 H16 N2 O'
_chemical_formula_weight 204.27
_chemical_name_systematic
;
  ?
;
_space_group_IT_number 2
_symmetry_cell_setting triclinic
_symmetry_space_group_name_Hall '-P 1'
_symmetry_space_group_name_H-M 'P -1'
_atom_sites_solution_hydrogens geom
_atom_sites_solution_primary direct
_atom_sites_solution_secondary difmap
_audit_creation_method SHELXL-97
_audit_update_record
;
2015-01-26 deposited with the CCDC.
2015-02-24 downloaded from the CCDC.
;
_cell_angle_alpha 84.128(4)
_cell_angle_beta 77.868(4)
_cell_angle_gamma 86.846(5)
_cell_formula_units_Z 2
_cell_length_a 5.6189(10)
_cell_length_b 10.2238(17)
_cell_length_c 10.2350(16)
_cell_measurement_reflns_used 3192
_cell_measurement_temperature 173(2)
_cell_measurement_theta_max 29.05
_cell_measurement_theta_min 3.71
_cell_volume 571.48(17)
_computing_cell_refinement 'APEX2 Software Suite (Bruker, 2007)'
_computing_data_collection 'APEX2 Software Suite (Bruker, 2007)'
_computing_data_reduction 'APEX2 Software Suite (Bruker, 2007)'
_computing_molecular_graphics 'SHELXTL (Sheldrick, 2008)'
_computing_publication_material 'SHELXTL and publCIF (Westrip, 2010)'
_computing_structure_refinement 'SHELXL97 (Sheldrick, 2008)'
_computing_structure_solution 'SIR2002 (Burla et al., 2003)'
_diffrn_ambient_temperature 173(2)
_diffrn_detector_area_resol_mean 8.26
_diffrn_measured_fraction_theta_full 0.984
_diffrn_measured_fraction_theta_max 0.984
_diffrn_measurement_device_type
;
  Bruker-Nonius X8kappa APEX II CCD area detector
;
_diffrn_measurement_method 'phi and omega scans with narrow frames'
_diffrn_radiation_monochromator graphite
_diffrn_radiation_source 'fine-focus sealed tube'
_diffrn_radiation_type MoK\a
_diffrn_radiation_wavelength 0.71073
_diffrn_reflns_av_R_equivalents 0.0301
_diffrn_reflns_av_sigmaI/netI 0.0254
_diffrn_reflns_limit_h_max 6
_diffrn_reflns_limit_h_min -6
_diffrn_reflns_limit_k_max 12
_diffrn_reflns_limit_k_min -12
_diffrn_reflns_limit_l_max 11
_diffrn_reflns_limit_l_min -12
_diffrn_reflns_number 8458
_diffrn_reflns_theta_full 25.25
_diffrn_reflns_theta_max 25.25
_diffrn_reflns_theta_min 2.04
_diffrn_standards_decay_% 0
_exptl_absorpt_coefficient_mu 0.077
_exptl_absorpt_correction_T_max 0.9924
_exptl_absorpt_correction_T_min 0.9773
_exptl_absorpt_correction_type multi-scan
_exptl_absorpt_process_details
;
program SADABS, Bruker (2001).
;
_exptl_crystal_colour colourless
_exptl_crystal_density_diffrn 1.187
_exptl_crystal_density_method 'not measured'
_exptl_crystal_description needle
_exptl_crystal_F_000 220
_exptl_crystal_size_max 0.30
_exptl_crystal_size_mid 0.10
_exptl_crystal_size_min 0.10
_refine_diff_density_max 0.123
_refine_diff_density_min -0.187
_refine_diff_density_rms 0.037
_refine_ls_extinction_method none
_refine_ls_goodness_of_fit_ref 1.039
_refine_ls_hydrogen_treatment mixed
_refine_ls_matrix_type full
_refine_ls_number_parameters 142
_refine_ls_number_reflns 2000
_refine_ls_number_restraints 1
_refine_ls_restrained_S_all 1.039
_refine_ls_R_factor_all 0.0506
_refine_ls_R_factor_gt 0.0370
_refine_ls_shift/su_max 0.000
_refine_ls_shift/su_mean 0.000
_refine_ls_structure_factor_coef Fsqd
_refine_ls_weighting_details 'calc w=1/[\s^2^(Fo^2^)+(0.0573P)^2^+0.0726P] where P=(Fo^2^+2Fc^2^)/3'
_refine_ls_weighting_scheme calc
_refine_ls_wR_factor_gt 0.0965
_refine_ls_wR_factor_ref 0.1027
_reflns_number_gt 1573
_reflns_number_total 2000
_reflns_threshold_expression >2sigma(I)
_cod_data_source_file c5dt00358j2.cif
_cod_data_source_block HLMePh
_cod_depositor_comments
;
The following automatic conversions were performed:

'_symmetry_cell_setting' value 'Triclinic' changed to 'triclinic'
according to
/usr/data/users/saulius/crontab/automatic-downloads/rss-feeds/RSC/lib/dictionaries/cif_core.dic
dictionary named 'cif_core.dic' version 2.4.2 from 2011-04-26.

Automatic conversion script
Id: cif_fix_values 3008 2015-01-20 13:52:24Z robertas 

 Adding full bibliography for 7034178--7034181.cif.
;
_cod_database_code 7034178

loop_
_symmetry_equiv_pos_as_xyz
'x, y, z'
'-x, -y, -z'

loop_
_atom_site_label
_atom_site_type_symbol
_atom_site_fract_x
_atom_site_fract_y
_atom_site_fract_z
_atom_site_U_iso_or_equiv
_atom_site_adp_type
_atom_site_occupancy
_atom_site_symmetry_multiplicity
_atom_site_calc_flag
_atom_site_refinement_flags
O1 O 1.11116(17) 0.54834(9) 0.35299(9) 0.0358(3) Uani 1 1 d .
N1 N 0.7301(2) 0.69210(11) 0.47216(11) 0.0306(3) Uani 1 1 d D
H1N H 0.841(3) 0.6306(15) 0.4850(15) 0.046 Uiso 1 1 d D
N2 N 0.55305(19) 0.72772(10) 0.58226(11) 0.0292(3) Uani 1 1 d .
C1 C 1.2223(3) 0.55893(18) 0.11605(16) 0.0535(5) Uani 1 1 d .
H1A H 1.3888 0.5879 0.1071 0.080 Uiso 1 1 calc R
H1B H 1.1547 0.5991 0.0400 0.080 Uiso 1 1 calc R
H1C H 1.2243 0.4629 0.1171 0.080 Uiso 1 1 calc R
C2 C 1.0668(2) 0.60016(12) 0.24515(13) 0.0321(3) Uani 1 1 d .
C3 C 0.8763(3) 0.69584(13) 0.23704(13) 0.0332(3) Uani 1 1 d .
H3 H 0.8593 0.7334 0.1505 0.040 Uiso 1 1 calc R
C4 C 0.7144(2) 0.73768(12) 0.34681(13) 0.0306(3) Uani 1 1 d .
C5 C 0.5107(3) 0.83497(14) 0.33044(15) 0.0415(4) Uani 1 1 d .
H5A H 0.3562 0.7896 0.3505 0.062 Uiso 1 1 calc R
H5B H 0.5397 0.8759 0.2379 0.062 Uiso 1 1 calc R
H5C H 0.5031 0.9029 0.3923 0.062 Uiso 1 1 calc R
C6 C 0.3685(2) 0.62883(13) 0.62831(15) 0.0374(4) Uani 1 1 d .
H6A H 0.3186 0.5984 0.5507 0.056 Uiso 1 1 calc R
H6B H 0.2268 0.6675 0.6866 0.056 Uiso 1 1 calc R
H6C H 0.4361 0.5542 0.6785 0.056 Uiso 1 1 calc R
C7 C 0.6470(2) 0.78987(11) 0.67623(13) 0.0285(3) Uani 1 1 d .
C8 C 0.5207(3) 0.78917(13) 0.80867(14) 0.0407(4) Uani 1 1 d .
H8 H 0.3738 0.7430 0.8372 0.049 Uiso 1 1 calc R
C9 C 0.6086(4) 0.85571(16) 0.89901(17) 0.0564(5) Uani 1 1 d .
H9 H 0.5206 0.8549 0.9891 0.068 Uiso 1 1 calc R
C10 C 0.8204(4) 0.92261(17) 0.8606(2) 0.0637(6) Uani 1 1 d .
H10 H 0.8803 0.9671 0.9235 0.076 Uiso 1 1 calc R
C11 C 0.9448(3) 0.92447(16) 0.7298(2) 0.0571(5) Uani 1 1 d .
H11 H 1.0911 0.9712 0.7023 0.069 Uiso 1 1 calc R
C12 C 0.8606(3) 0.85937(13) 0.63714(16) 0.0392(4) Uani 1 1 d .
H12 H 0.9486 0.8621 0.5469 0.047 Uiso 1 1 calc R

loop_
_atom_site_aniso_label
_atom_site_aniso_U_11
_atom_site_aniso_U_22
_atom_site_aniso_U_33
_atom_site_aniso_U_23
_atom_site_aniso_U_13
_atom_site_aniso_U_12
O1 0.0329(5) 0.0394(5) 0.0331(5) -0.0006(4) -0.0054(4) 0.0056(4)
N1 0.0310(6) 0.0303(6) 0.0309(6) -0.0070(4) -0.0074(5) 0.0078(5)
N2 0.0273(6) 0.0281(5) 0.0330(6) -0.0097(4) -0.0047(4) 0.0002(4)
C1 0.0556(11) 0.0607(10) 0.0374(9) -0.0035(7) 0.0023(7) 0.0102(8)
C2 0.0322(7) 0.0320(7) 0.0309(7) -0.0018(5) -0.0035(6) -0.0051(6)
C3 0.0399(8) 0.0310(7) 0.0293(7) 0.0009(5) -0.0098(6) -0.0020(6)
C4 0.0342(8) 0.0234(6) 0.0367(7) -0.0019(5) -0.0131(6) -0.0028(5)
C5 0.0437(9) 0.0349(7) 0.0468(9) 0.0006(6) -0.0158(7) 0.0072(6)
C6 0.0306(8) 0.0312(7) 0.0513(9) -0.0097(6) -0.0072(6) -0.0019(6)
C7 0.0318(7) 0.0206(6) 0.0354(7) -0.0052(5) -0.0130(5) 0.0071(5)
C8 0.0535(9) 0.0327(7) 0.0365(8) -0.0046(6) -0.0117(7) 0.0050(7)
C9 0.0893(14) 0.0469(9) 0.0405(9) -0.0159(7) -0.0300(9) 0.0190(9)
C10 0.0828(14) 0.0504(10) 0.0794(14) -0.0328(9) -0.0579(12) 0.0202(10)
C11 0.0452(10) 0.0420(9) 0.0973(15) -0.0233(9) -0.0379(10) 0.0048(7)
C12 0.0325(8) 0.0322(7) 0.0563(9) -0.0112(6) -0.0142(6) 0.0031(6)

loop_
_atom_type_symbol
_atom_type_description
_atom_type_scat_dispersion_real
_atom_type_scat_dispersion_imag
_atom_type_scat_source
C C 0.0033 0.0016 'International Tables Vol C Tables 4.2.6.8 and 6.1.1.4'
H H 0.0000 0.0000 'International Tables Vol C Tables 4.2.6.8 and 6.1.1.4'
N N 0.0061 0.0033 'International Tables Vol C Tables 4.2.6.8 and 6.1.1.4'
O O 0.0106 0.0060 'International Tables Vol C Tables 4.2.6.8 and 6.1.1.4'

loop_
_geom_angle_atom_site_label_1
_geom_angle_atom_site_label_2
_geom_angle_atom_site_label_3
_geom_angle
C4 N1 N2 120.84(11)
C4 N1 H1N 119.5(10)
N2 N1 H1N 119.1(10)
N1 N2 C7 113.87(10)
N1 N2 C6 112.59(10)
C7 N2 C6 120.01(11)
C2 C1 H1A 109.5
C2 C1 H1B 109.5
H1A C1 H1B 109.5
C2 C1 H1C 109.5
H1A C1 H1C 109.5
H1B C1 H1C 109.5
O1 C2 C3 123.36(12)
O1 C2 C1 118.41(12)
C3 C2 C1 118.22(12)
C4 C3 C2 124.11(11)
C4 C3 H3 117.9
C2 C3 H3 117.9
N1 C4 C3 121.55(12)
N1 C4 C5 117.24(12)
C3 C4 C5 121.21(11)
C4 C5 H5A 109.5
C4 C5 H5B 109.5
H5A C5 H5B 109.5
C4 C5 H5C 109.5
H5A C5 H5C 109.5
H5B C5 H5C 109.5
N2 C6 H6A 109.5
N2 C6 H6B 109.5
H6A C6 H6B 109.5
N2 C6 H6C 109.5
H6A C6 H6C 109.5
H6B C6 H6C 109.5
C8 C7 C12 118.59(13)
C8 C7 N2 120.48(13)
C12 C7 N2 120.83(12)
C9 C8 C7 120.12(16)
C9 C8 H8 119.9
C7 C8 H8 119.9
C10 C9 C8 121.10(17)
C10 C9 H9 119.5
C8 C9 H9 119.5
C9 C10 C11 119.02(15)
C9 C10 H10 120.5
C11 C10 H10 120.5
C10 C11 C12 121.15(17)
C10 C11 H11 119.4
C12 C11 H11 119.4
C11 C12 C7 120.01(16)
C11 C12 H12 120.0
C7 C12 H12 120.0

loop_
_geom_bond_atom_site_label_1
_geom_bond_atom_site_label_2
_geom_bond_distance
O1 C2 1.2419(16)
N1 C4 1.3386(17)
N1 N2 1.4018(15)
N1 H1N 0.879(13)
N2 C7 1.4081(17)
N2 C6 1.4603(17)
C1 C2 1.508(2)
C1 H1A 0.9800
C1 H1B 0.9800
C1 H1C 0.9800
C2 C3 1.4198(19)
C3 C4 1.3780(19)
C3 H3 0.9500
C4 C5 1.4994(18)
C5 H5A 0.9800
C5 H5B 0.9800
C5 H5C 0.9800
C6 H6A 0.9800
C6 H6B 0.9800
C6 H6C 0.9800
C7 C8 1.391(2)
C7 C12 1.3927(19)
C8 C9 1.386(2)
C8 H8 0.9500
C9 C10 1.370(3)
C9 H9 0.9500
C10 C11 1.372(3)
C10 H10 0.9500
C11 C12 1.385(2)
C11 H11 0.9500
C12 H12 0.9500

loop_
_geom_hbond_atom_site_label_D
_geom_hbond_atom_site_label_H
_geom_hbond_atom_site_label_A
_geom_hbond_distance_DH
_geom_hbond_distance_HA
_geom_hbond_distance_DA
_geom_hbond_angle_DHA
_geom_hbond_site_symmetry_A
N1 H1N O1 0.879(13) 2.384(14) 3.0936(14) 138.0(13) 2_766
N1 H1N O1 0.879(13) 2.018(15) 2.6749(14) 130.6(13) .

loop_
_geom_torsion_atom_site_label_1
_geom_torsion_atom_site_label_2
_geom_torsion_atom_site_label_3
_geom_torsion_atom_site_label_4
_geom_torsion
C4 N1 N2 C7 -121.84(13)
C4 N1 N2 C6 97.22(14)
O1 C2 C3 C4 -2.7(2)
C1 C2 C3 C4 176.92(14)
N2 N1 C4 C3 -174.98(11)
N2 N1 C4 C5 4.18(18)
C2 C3 C4 N1 1.8(2)
C2 C3 C4 C5 -177.34(13)
N1 N2 C7 C8 -157.03(11)
C6 N2 C7 C8 -19.24(17)
N1 N2 C7 C12 26.57(15)
C6 N2 C7 C12 164.36(11)
C12 C7 C8 C9 -0.53(19)
N2 C7 C8 C9 -177.01(12)
C7 C8 C9 C10 -0.3(2)
C8 C9 C10 C11 0.8(2)
C9 C10 C11 C12 -0.5(2)
C10 C11 C12 C7 -0.3(2)
C8 C7 C12 C11 0.82(19)
N2 C7 C12 C11 177.29(12)
